data_4135530
loop_
_publ_author_name
'Li, Jun'
'Daniliuc, Constantin G.'
'Kartha, Kalathil K.'
'Fern\'andez, Gustavo'
'Kehr, Gerald'
'Erker, Gerhard'

_publ_section_title
;
 Introducing the Dihydro-1,3-azaboroles: Convenient Entry by a
 Three-Component Reaction, Synthetic and Photophysical Application
;
_journal_name_full 'Journal of the American Chemical Society'
_journal_paper_doi 10.1021/jacs.0c12236
_journal_year 2021
_chemical_formula_sum 'C32 H21 B Br2 F9 N'
_chemical_formula_weight 761.13
_space_group_crystal_system triclinic
_space_group_IT_number 2
_space_group_name_Hall '-P 1'
_space_group_name_H-M_alt 'P -1'
_atom_sites_solution_hydrogens geom
_audit_creation_method 'APEX3 v2016.1-0'
_cell_angle_alpha 66.606(4)
_cell_angle_beta 81.108(4)
_cell_angle_gamma 68.680(4)
_cell_formula_units_Z 2
_cell_length_a 10.0146(6)
_cell_length_b 11.7824(7)
_cell_length_c 14.7823(9)
_cell_measurement_reflns_used 2399
_cell_measurement_temperature 100.(2)
_cell_measurement_theta_max 66.5713
_cell_measurement_theta_min 3.2577
_cell_volume 1491.21(17)
_computing_cell_refinement 'SAINT V8.37A (Bruker AXS Inc., 2015)'
_computing_data_collection 'APEX3 v2016.1-0 (Bruker AXS Inc., 2016)'
_computing_data_reduction 'SAINT V8.37A (Bruker AXS Inc., 2015)'
_computing_molecular_graphics 'APEX3 v2016.1-0 (Bruker AXS Inc., 2016)'
_computing_publication_material 'APEX3 v2016.1-0 (Bruker AXS Inc., 2016)'
_computing_structure_refinement 'SHELXL-2014/7 (Sheldrick, 2014)'
_computing_structure_solution 'SHELXL-2014/7 (Sheldrick, 2014)'
_diffrn_ambient_temperature 100.(2)
_diffrn_detector_area_resol_mean 8.3333
_diffrn_measured_fraction_theta_full 0.988
_diffrn_measured_fraction_theta_max 0.988
_diffrn_measurement_device_type 'Kappa CCD APEXII'
_diffrn_measurement_method 'phi / omega scans'
_diffrn_radiation_monochromator graphite
_diffrn_radiation_type CuK\a
_diffrn_radiation_wavelength 1.54178
_diffrn_reflns_av_R_equivalents 0.0871
_diffrn_reflns_av_unetI/netI 0.0818
_diffrn_reflns_limit_h_max 11
_diffrn_reflns_limit_h_min -11
_diffrn_reflns_limit_k_max 14
_diffrn_reflns_limit_k_min -14
_diffrn_reflns_limit_l_max 17
_diffrn_reflns_limit_l_min -17
_diffrn_reflns_number 18923
_diffrn_reflns_theta_full 66.70
_diffrn_reflns_theta_max 66.70
_diffrn_reflns_theta_min 4.34
_diffrn_source 'fine-focus sealed tube'
_diffrn_source_type 'fine-focus sealed tube'
_exptl_absorpt_coefficient_mu 4.183
_exptl_absorpt_correction_T_max 0.92
_exptl_absorpt_correction_T_min 0.74
_exptl_absorpt_correction_type multi-scan
_exptl_absorpt_process_details
;
Bruker AXS (2014). SADABS, Version 2014/5, Bruker AXS Inc., Madison, Wisconsin,
USA.
;
_exptl_crystal_colour colourless
_exptl_crystal_density_diffrn 1.695
_exptl_crystal_density_method 'not measured'
_exptl_crystal_description plate
_exptl_crystal_F_000 752
_exptl_crystal_size_max 0.060
_exptl_crystal_size_mid 0.050
_exptl_crystal_size_min 0.020
_refine_diff_density_max 0.623
_refine_diff_density_min -0.625
_refine_ls_extinction_method none
_refine_ls_goodness_of_fit_ref 1.090
_refine_ls_hydrogen_treatment constr
_refine_ls_matrix_type full
_refine_ls_number_parameters 465
_refine_ls_number_reflns 5217
_refine_ls_number_restraints 151
_refine_ls_restrained_S_all 1.105
_refine_ls_R_factor_all 0.0886
_refine_ls_R_factor_gt 0.0604
_refine_ls_shift/su_max 0.001
_refine_ls_shift/su_mean 0.000
_refine_ls_structure_factor_coef Fsqd
_refine_ls_weighting_details 'w=1/[\s^2^(Fo^2^)+(0.0756P)^2^] where P=(Fo^2^+2Fc^2^)/3'
_refine_ls_weighting_scheme calc
_refine_ls_wR_factor_gt 0.1491
_refine_ls_wR_factor_ref 0.1623
_reflns_number_gt 3539
_reflns_number_total 5217
_reflns_threshold_expression 'I > 2\s(I)'
_cod_data_source_file ja0c12236_si_002.cif
_cod_data_source_block erk9454
_cod_database_code 4135530

loop_
_space_group_symop_operation_xyz
'x, y, z'
'-x, -y, -z'

loop_
_atom_site_type_symbol
_atom_site_label
_atom_site_fract_x
_atom_site_fract_y
_atom_site_fract_z
_atom_site_U_iso_or_equiv
_atom_site_adp_type
_atom_site_calc_flag
_atom_site_refinement_flags_adp
_atom_site_refinement_flags_occupancy
_atom_site_refinement_flags_posn
_atom_site_occupancy
_atom_site_disorder_assembly
_atom_site_disorder_group
B B1 0.3490(7) 0.4866(6) 0.2953(5) 0.0273(14) Uani d . . . 1.0 . .
N N1 0.3967(5) 0.3448(5) 0.4639(4) 0.0294(11) Uani d . . . 1.0 . .
Br Br1 0.09539(8) -0.14579(6) 0.69146(5) 0.0380(2) Uani d . . . 1.0 . .
Br Br2 0.06101(10) 0.23352(7) 0.03241(6) 0.0532(3) Uani d . . . 1.0 . .
C C1 0.3204(6) 0.3027(5) 0.4242(4) 0.0264(12) Uani d . . . 1.0 . .
C C2 0.2902(6) 0.3760(5) 0.3233(4) 0.0267(12) Uani d . . . 1.0 . .
C C3 0.4265(6) 0.4623(6) 0.3898(4) 0.0294(13) Uani d . . . 1.0 . .
H H3A 0.5308 0.4449 0.3779 0.035 Uiso calc U . R 1.0 . .
H H3B 0.3858 0.5382 0.4109 0.035 Uiso calc U . R 1.0 . .
C C11 0.2719(6) 0.1898(6) 0.4874(4) 0.0261(12) Uani d . . . 1.0 . .
C C12 0.1336(6) 0.1961(6) 0.4764(4) 0.0285(13) Uani d . . . 1.0 . .
H H12 0.0749 0.2697 0.4261 0.034 Uiso calc U . R 1.0 . .
C C13 0.0792(6) 0.0980(6) 0.5370(4) 0.0294(13) Uani d . . . 1.0 . .
H H13 -0.0161 0.1043 0.5294 0.035 Uiso calc U . R 1.0 . .
C C14 0.1676(7) -0.0102(6) 0.6090(4) 0.0308(13) Uani d . . . 1.0 . .
C C15 0.3070(7) -0.0217(6) 0.6191(4) 0.0321(14) Uani d . . . 1.0 . .
H H15 0.3675 -0.0983 0.6664 0.039 Uiso calc U . R 1.0 . .
C C16 0.3584(6) 0.0791(5) 0.5601(4) 0.0273(13) Uani d . . . 1.0 . .
H H16 0.4531 0.073 0.5691 0.033 Uiso calc U . R 1.0 . .
C C21 0.2292(6) 0.3384(6) 0.2591(4) 0.0291(13) Uani d . . . 1.0 . .
C C22 0.2919(6) 0.2157(6) 0.2518(4) 0.0301(13) Uani d . . . 1.0 . .
H H22 0.3699 0.1523 0.2932 0.036 Uiso calc U . R 1.0 . .
C C23 0.2424(7) 0.1842(6) 0.1850(5) 0.0375(15) Uani d . . . 1.0 . .
H H23 0.2873 0.1004 0.1804 0.045 Uiso calc U . R 1.0 . .
C C24 0.1282(7) 0.2749(6) 0.1257(4) 0.0339(14) Uani d . . . 1.0 . .
C C25 0.0608(7) 0.3958(6) 0.1327(5) 0.0380(15) Uani d . . . 1.0 . .
H H25 -0.0202 0.4568 0.0934 0.046 Uiso calc U . R 1.0 . .
C C26 0.1123(7) 0.4274(6) 0.1978(5) 0.0342(14) Uani d . . . 1.0 . .
H H26 0.0674 0.5119 0.2011 0.041 Uiso calc U . R 1.0 . .
C C31 0.3432(6) 0.6041(6) 0.1922(4) 0.0286(13) Uani d . . . 1.0 . .
C C32 0.4513(7) 0.5963(6) 0.1185(4) 0.0292(13) Uani d . . . 1.0 . .
C C33 0.4472(7) 0.6972(6) 0.0313(4) 0.0326(14) Uani d . . . 1.0 . .
H H33 0.5218 0.687 -0.016 0.039 Uiso calc U . R 1.0 . .
C C34 0.3327(7) 0.8174(6) 0.0105(4) 0.0321(14) Uani d . . . 1.0 . .
C C35 0.2251(7) 0.8301(6) 0.0801(4) 0.0331(14) Uani d . . . 1.0 . .
H H35 0.1468 0.9099 0.0671 0.04 Uiso calc U . R 1.0 . .
C C36 0.2315(6) 0.7261(6) 0.1690(4) 0.0279(13) Uani d . . . 1.0 . .
C C37 0.5779(7) 0.4729(6) 0.1375(4) 0.0308(14) Uani d . . . 1.0 . .
C C39 0.1086(7) 0.7513(6) 0.2400(5) 0.0364(15) Uani d . . . 1.0 . .
C C41 0.4143(6) 0.3109(5) 0.5672(4) 0.0268(12) Uani d . . . 1.0 . .
C C42 0.5484(7) 0.2334(6) 0.6092(5) 0.0316(13) Uani d . . . 1.0 . .
C C43 0.5629(7) 0.1980(6) 0.7106(5) 0.0366(15) Uani d . . . 1.0 . .
H H43 0.6534 0.1448 0.7408 0.044 Uiso calc U . R 1.0 . .
C C44 0.4471(8) 0.2400(7) 0.7662(5) 0.0406(16) Uani d . . . 1.0 . .
H H44 0.4581 0.2141 0.835 0.049 Uiso calc U . R 1.0 . .
C C45 0.3150(7) 0.3190(6) 0.7245(5) 0.0343(14) Uani d . . . 1.0 . .
H H45 0.2363 0.3472 0.7645 0.041 Uiso calc U . R 1.0 . .
C C46 0.2962(7) 0.3581(6) 0.6226(5) 0.0326(14) Uani d . . . 1.0 . .
C C47 0.6763(7) 0.1868(7) 0.5482(5) 0.0417(16) Uani d . . . 1.0 . .
H H47A 0.6456 0.165 0.4991 0.062 Uiso calc U . R 1.0 . .
H H47B 0.7477 0.1087 0.5912 0.062 Uiso calc U . R 1.0 . .
H H47C 0.7185 0.2563 0.5146 0.062 Uiso calc U . R 1.0 . .
C C48 0.1522(7) 0.4444(6) 0.5767(5) 0.0390(15) Uani d . . . 1.0 . .
H H48A 0.1636 0.5175 0.5177 0.059 Uiso calc U . R 1.0 . .
H H48B 0.0886 0.4788 0.6241 0.059 Uiso calc U . R 1.0 . .
H H48C 0.1104 0.3931 0.5585 0.059 Uiso calc U . R 1.0 . .
F F1 0.5444(4) 0.3644(3) 0.1694(3) 0.0483(10) Uani d . . . 1.0 . .
F F2 0.6618(4) 0.4733(4) 0.0575(3) 0.0478(10) Uani d . . . 1.0 . .
F F3 0.6626(5) 0.4575(4) 0.2067(3) 0.0590(12) Uani d . . . 1.0 . .
C C38 0.3302(7) 0.9305(7) -0.0825(5) 0.0506(19) Uani d U . D 1.0 . .
F F4 0.3841(13) 0.8958(14) -0.1587(9) 0.047(4) Uani d U P D 0.532(3) A 1
F F5 0.2067(10) 1.0253(9) -0.1043(7) 0.053(3) Uani d U P D 0.532(3) A 1
F F6 0.4246(12) 0.9886(9) -0.0719(7) 0.061(3) Uani d U P D 0.532(3) A 1
F F4A 0.339(3) 1.0289(15) -0.0640(12) 0.058(5) Uani d U P D 0.311(3) A 2
F F5A 0.1979(14) 0.9755(19) -0.1234(14) 0.062(5) Uani d U P D 0.311(3) A 2
F F6A 0.4263(17) 0.905(2) -0.1501(14) 0.025(4) Uani d U P D 0.311(3) A 2
F F4B 0.255(3) 1.0471(15) -0.0785(18) 0.027(6) Uani d U P D 0.157(3) A 3
F F5B 0.251(4) 0.922(3) -0.1479(18) 0.056(8) Uani d U P D 0.157(3) A 3
F F6B 0.454(2) 0.936(3) -0.131(3) 0.066(10) Uani d U P D 0.157(3) A 3
F F7 0.0669(4) 0.8735(3) 0.2368(3) 0.0434(9) Uani d . . . 1.0 . .
F F8 0.1387(4) 0.6720(4) 0.3343(3) 0.0452(10) Uani d . . . 1.0 . .
F F9 -0.0073(4) 0.7345(4) 0.2185(3) 0.0463(10) Uani d . . . 1.0 . .

loop_
_atom_site_aniso_label
_atom_site_aniso_U_11
_atom_site_aniso_U_22
_atom_site_aniso_U_33
_atom_site_aniso_U_12
_atom_site_aniso_U_13
_atom_site_aniso_U_23
B1 0.027(4) 0.028(3) 0.024(3) -0.012(3) -0.001(3) -0.005(3)
N1 0.029(3) 0.030(3) 0.029(3) -0.012(2) 0.001(2) -0.009(2)
Br1 0.0392(4) 0.0345(4) 0.0375(4) -0.0186(3) 0.0005(3) -0.0051(3)
Br2 0.0846(6) 0.0412(4) 0.0415(4) -0.0232(4) -0.0204(4) -0.0137(3)
C1 0.020(3) 0.024(3) 0.036(3) -0.003(2) 0.001(2) -0.016(3)
C2 0.026(3) 0.026(3) 0.025(3) -0.011(2) -0.002(2) -0.003(2)
C3 0.028(3) 0.026(3) 0.034(3) -0.016(2) -0.002(2) -0.004(3)
C11 0.030(3) 0.029(3) 0.021(3) -0.012(2) -0.001(2) -0.009(2)
C12 0.028(3) 0.031(3) 0.027(3) -0.008(2) -0.002(2) -0.012(3)
C13 0.023(3) 0.033(3) 0.035(3) -0.013(3) 0.003(2) -0.015(3)
C14 0.035(4) 0.030(3) 0.028(3) -0.013(3) -0.004(3) -0.009(3)
C15 0.036(4) 0.028(3) 0.029(3) -0.006(3) -0.008(3) -0.008(3)
C16 0.028(3) 0.029(3) 0.028(3) -0.012(2) -0.001(2) -0.012(3)
C21 0.026(3) 0.023(3) 0.033(3) -0.006(2) -0.001(2) -0.007(2)
C22 0.032(3) 0.027(3) 0.030(3) -0.012(3) -0.008(2) -0.004(3)
C23 0.043(4) 0.021(3) 0.042(4) -0.009(3) 0.003(3) -0.009(3)
C24 0.044(4) 0.033(3) 0.029(3) -0.018(3) -0.004(3) -0.009(3)
C25 0.039(4) 0.036(3) 0.036(3) -0.011(3) -0.009(3) -0.008(3)
C26 0.038(4) 0.029(3) 0.035(3) -0.009(3) -0.005(3) -0.012(3)
C31 0.032(3) 0.028(3) 0.031(3) -0.013(3) -0.010(2) -0.010(3)
C32 0.031(3) 0.028(3) 0.028(3) -0.008(3) -0.006(2) -0.008(2)
C33 0.037(4) 0.034(3) 0.029(3) -0.010(3) -0.004(3) -0.013(3)
C34 0.042(4) 0.028(3) 0.027(3) -0.015(3) -0.007(3) -0.006(3)
C35 0.029(3) 0.032(3) 0.033(3) -0.006(3) -0.004(3) -0.010(3)
C36 0.022(3) 0.028(3) 0.034(3) -0.008(2) -0.002(2) -0.011(3)
C37 0.035(4) 0.028(3) 0.031(3) -0.011(3) -0.007(3) -0.011(3)
C39 0.031(4) 0.031(3) 0.045(4) -0.010(3) -0.007(3) -0.011(3)
C41 0.024(3) 0.026(3) 0.030(3) -0.009(2) 0.000(2) -0.008(2)
C42 0.029(3) 0.028(3) 0.039(3) -0.006(3) -0.002(3) -0.017(3)
C43 0.044(4) 0.029(3) 0.038(3) -0.019(3) -0.015(3) -0.002(3)
C44 0.049(4) 0.044(4) 0.037(4) -0.026(3) -0.001(3) -0.014(3)
C45 0.038(4) 0.038(3) 0.034(3) -0.020(3) 0.007(3) -0.015(3)
C46 0.031(3) 0.034(3) 0.036(3) -0.015(3) -0.001(3) -0.011(3)
C47 0.028(4) 0.043(4) 0.052(4) -0.010(3) 0.000(3) -0.016(3)
C48 0.030(4) 0.038(4) 0.050(4) -0.010(3) -0.001(3) -0.019(3)
F1 0.046(2) 0.029(2) 0.066(3) -0.0137(17) 0.011(2) -0.0166(19)
F2 0.043(2) 0.045(2) 0.044(2) -0.0084(18) 0.0103(18) -0.0156(18)
F3 0.049(3) 0.051(2) 0.072(3) 0.008(2) -0.023(2) -0.032(2)
C38 0.061(4) 0.044(4) 0.040(3) -0.015(3) -0.002(3) -0.011(3)
F4 0.055(8) 0.042(5) 0.028(5) -0.010(5) 0.003(5) -0.005(4)
F5 0.071(7) 0.023(5) 0.041(5) 0.004(4) -0.001(4) -0.005(4)
F6 0.085(7) 0.039(5) 0.049(5) -0.030(5) 0.011(5) -0.004(4)
F4A 0.074(10) 0.034(7) 0.052(8) -0.012(7) 0.034(9) -0.020(6)
F5A 0.038(8) 0.042(9) 0.056(9) 0.016(7) -0.003(7) 0.005(7)
F6A 0.025(7) 0.042(7) 0.018(6) -0.023(6) 0.001(6) -0.011(5)
F4B 0.035(11) 0.008(9) 0.024(10) -0.006(8) -0.003(9) 0.010(7)
F5B 0.069(14) 0.055(12) 0.038(11) -0.008(10) -0.004(10) -0.020(9)
F6B 0.066(14) 0.060(14) 0.060(14) -0.021(11) 0.009(11) -0.012(10)
F7 0.045(2) 0.033(2) 0.049(2) -0.0090(17) 0.0082(18) -0.0182(17)
F8 0.043(2) 0.047(2) 0.0292(19) -0.0072(18) 0.0043(16) -0.0073(17)
F9 0.031(2) 0.054(2) 0.060(2) -0.0174(18) -0.0021(18) -0.024(2)

loop_
_atom_type_symbol
_atom_type_description
_atom_type_scat_dispersion_real
_atom_type_scat_dispersion_imag
_atom_type_scat_source
C C 0.0181 0.0091 'International Tables Vol C Tables 4.2.6.8 and 6.1.1.4'
H H 0.0000 0.0000 'International Tables Vol C Tables 4.2.6.8 and 6.1.1.4'
B B 0.0090 0.0039 'International Tables Vol C Tables 4.2.6.8 and 6.1.1.4'
N N 0.0311 0.0180 'International Tables Vol C Tables 4.2.6.8 and 6.1.1.4'
F F 0.0727 0.0534 'International Tables Vol C Tables 4.2.6.8 and 6.1.1.4'
Br Br -0.6763 1.2805 'International Tables Vol C Tables 4.2.6.8 and 6.1.1.4'

loop_
_geom_angle_atom_site_label_1
_geom_angle_atom_site_label_2
_geom_angle_atom_site_label_3
_geom_angle_site_symmetry_1
_geom_angle_site_symmetry_3
_geom_angle
_geom_angle_publ_flag
C2 B1 C3 . . 106.1(5) ?
C2 B1 C31 . . 129.2(5) ?
C3 B1 C31 . . 124.6(5) ?
C1 N1 C41 . . 126.6(5) ?
C1 N1 C3 . . 110.9(5) ?
C41 N1 C3 . . 120.2(5) ?
N1 C1 C2 . . 114.5(5) ?
N1 C1 C11 . . 119.8(5) ?
C2 C1 C11 . . 125.7(5) ?
C1 C2 C21 . . 125.1(5) ?
C1 C2 B1 . . 105.7(5) ?
C21 C2 B1 . . 128.8(5) ?
N1 C3 B1 . . 102.6(5) ?
N1 C3 H3A . . 111.2 ?
B1 C3 H3A . . 111.2 ?
N1 C3 H3B . . 111.2 ?
B1 C3 H3B . . 111.2 ?
H3A C3 H3B . . 109.2 ?
C12 C11 C16 . . 118.4(5) ?
C12 C11 C1 . . 119.0(5) ?
C16 C11 C1 . . 122.6(5) ?
C13 C12 C11 . . 121.7(5) ?
C13 C12 H12 . . 119.1 ?
C11 C12 H12 . . 119.1 ?
C12 C13 C14 . . 118.3(6) ?
C12 C13 H13 . . 120.8 ?
C14 C13 H13 . . 120.8 ?
C15 C14 C13 . . 121.3(6) ?
C15 C14 Br1 . . 119.9(4) ?
C13 C14 Br1 . . 118.8(5) ?
C14 C15 C16 . . 119.7(5) ?
C14 C15 H15 . . 120.2 ?
C16 C15 H15 . . 120.2 ?
C15 C16 C11 . . 120.5(6) ?
C15 C16 H16 . . 119.8 ?
C11 C16 H16 . . 119.8 ?
C22 C21 C26 . . 117.1(6) ?
C22 C21 C2 . . 121.1(5) ?
C26 C21 C2 . . 121.6(5) ?
C23 C22 C21 . . 121.2(5) ?
C23 C22 H22 . . 119.4 ?
C21 C22 H22 . . 119.4 ?
C24 C23 C22 . . 119.8(6) ?
C24 C23 H23 . . 120.1 ?
C22 C23 H23 . . 120.1 ?
C25 C24 C23 . . 120.7(6) ?
C25 C24 Br2 . . 119.1(5) ?
C23 C24 Br2 . . 120.1(5) ?
C24 C25 C26 . . 119.2(6) ?
C24 C25 H25 . . 120.4 ?
C26 C25 H25 . . 120.4 ?
C25 C26 C21 . . 122.0(6) ?
C25 C26 H26 . . 119.0 ?
C21 C26 H26 . . 119.0 ?
C36 C31 C32 . . 115.0(5) ?
C36 C31 B1 . . 122.0(6) ?
C32 C31 B1 . . 123.0(5) ?
C33 C32 C31 . . 122.9(6) ?
C33 C32 C37 . . 117.9(6) ?
C31 C32 C37 . . 119.2(5) ?
C32 C33 C34 . . 120.4(6) ?
C32 C33 H33 . . 119.8 ?
C34 C33 H33 . . 119.8 ?
C35 C34 C33 . . 118.9(6) ?
C35 C34 C38 . . 120.0(5) ?
C33 C34 C38 . . 121.0(6) ?
C34 C35 C36 . . 119.8(5) ?
C34 C35 H35 . . 120.1 ?
C36 C35 H35 . . 120.1 ?
C35 C36 C31 . . 123.0(6) ?
C35 C36 C39 . . 115.3(5) ?
C31 C36 C39 . . 121.7(5) ?
F1 C37 F2 . . 106.9(5) ?
F1 C37 F3 . . 105.8(5) ?
F2 C37 F3 . . 105.6(5) ?
F1 C37 C32 . . 114.4(5) ?
F2 C37 C32 . . 112.7(5) ?
F3 C37 C32 . . 110.9(5) ?
F7 C39 F8 . . 106.8(5) ?
F7 C39 F9 . . 106.6(5) ?
F8 C39 F9 . . 105.8(5) ?
F7 C39 C36 . . 111.6(5) ?
F8 C39 C36 . . 113.9(5) ?
F9 C39 C36 . . 111.7(5) ?
C42 C41 C46 . . 121.7(6) ?
C42 C41 N1 . . 119.2(5) ?
C46 C41 N1 . . 119.0(5) ?
C41 C42 C43 . . 118.6(6) ?
C41 C42 C47 . . 121.4(6) ?
C43 C42 C47 . . 120.0(6) ?
C44 C43 C42 . . 120.2(6) ?
C44 C43 H43 . . 119.9 ?
C42 C43 H43 . . 119.9 ?
C43 C44 C45 . . 121.4(6) ?
C43 C44 H44 . . 119.3 ?
C45 C44 H44 . . 119.3 ?
C44 C45 C46 . . 120.2(6) ?
C44 C45 H45 . . 119.9 ?
C46 C45 H45 . . 119.9 ?
C41 C46 C45 . . 117.8(6) ?
C41 C46 C48 . . 121.7(6) ?
C45 C46 C48 . . 120.4(6) ?
C42 C47 H47A . . 109.5 ?
C42 C47 H47B . . 109.5 ?
H47A C47 H47B . . 109.5 ?
C42 C47 H47C . . 109.5 ?
H47A C47 H47C . . 109.5 ?
H47B C47 H47C . . 109.5 ?
C46 C48 H48A . . 109.5 ?
C46 C48 H48B . . 109.5 ?
H48A C48 H48B . . 109.5 ?
C46 C48 H48C . . 109.5 ?
H48A C48 H48C . . 109.5 ?
H48B C48 H48C . . 109.5 ?
F5 C38 F4 . . 110.9(8) ?
F6A C38 F4A . . 110.2(12) ?
F4B C38 F6B . . 109.2(18) ?
F6A C38 F5A . . 106.7(12) ?
F4A C38 F5A . . 105.9(12) ?
F4B C38 F5B . . 102.1(16) ?
F6B C38 F5B . . 104.0(18) ?
F5 C38 F6 . . 104.9(7) ?
F4 C38 F6 . . 103.5(8) ?
F5 C38 C34 . . 115.5(7) ?
F4 C38 C34 . . 113.2(8) ?
F6A C38 C34 . . 115.7(12) ?
F4B C38 C34 . . 115.0(12) ?
F4A C38 C34 . . 110.6(9) ?
F6B C38 C34 . . 119.0(16) ?
F5A C38 C34 . . 107.1(9) ?
F5B C38 C34 . . 105.4(13) ?
F6 C38 C34 . . 107.6(6) ?

loop_
_geom_bond_atom_site_label_1
_geom_bond_atom_site_label_2
_geom_bond_site_symmetry_2
_geom_bond_distance
_geom_bond_publ_flag
B1 C2 . 1.507(9) ?
B1 C3 . 1.578(9) ?
B1 C31 . 1.593(9) ?
N1 C1 . 1.350(8) ?
N1 C41 . 1.438(7) ?
N1 C3 . 1.483(7) ?
Br1 C14 . 1.893(6) ?
Br2 C24 . 1.910(6) ?
C1 C2 . 1.410(8) ?
C1 C11 . 1.490(8) ?
C2 C21 . 1.477(8) ?
C3 H3A . 0.99 ?
C3 H3B . 0.99 ?
C11 C12 . 1.392(8) ?
C11 C16 . 1.400(8) ?
C12 C13 . 1.386(8) ?
C12 H12 . 0.95 ?
C13 C14 . 1.391(8) ?
C13 H13 . 0.95 ?
C14 C15 . 1.378(9) ?
C15 C16 . 1.385(9) ?
C15 H15 . 0.95 ?
C16 H16 . 0.95 ?
C21 C22 . 1.392(8) ?
C21 C26 . 1.405(8) ?
C22 C23 . 1.390(9) ?
C22 H22 . 0.95 ?
C23 C24 . 1.378(9) ?
C23 H23 . 0.95 ?
C24 C25 . 1.377(9) ?
C25 C26 . 1.380(9) ?
C25 H25 . 0.95 ?
C26 H26 . 0.95 ?
C31 C36 . 1.411(8) ?
C31 C32 . 1.418(9) ?
C32 C33 . 1.356(9) ?
C32 C37 . 1.499(8) ?
C33 C34 . 1.413(9) ?
C33 H33 . 0.95 ?
C34 C35 . 1.380(9) ?
C34 C38 . 1.483(9) ?
C35 C36 . 1.387(9) ?
C35 H35 . 0.95 ?
C36 C39 . 1.512(9) ?
C37 F1 . 1.323(7) ?
C37 F2 . 1.340(7) ?
C37 F3 . 1.345(7) ?
C39 F7 . 1.329(7) ?
C39 F8 . 1.341(7) ?
C39 F9 . 1.349(7) ?
C41 C42 . 1.392(8) ?
C41 C46 . 1.402(9) ?
C42 C43 . 1.404(9) ?
C42 C47 . 1.510(9) ?
C43 C44 . 1.370(10) ?
C43 H43 . 0.95 ?
C44 C45 . 1.378(10) ?
C44 H44 . 0.95 ?
C45 C46 . 1.410(9) ?
C45 H45 . 0.95 ?
C46 C48 . 1.504(9) ?
C47 H47A . 0.98 ?
C47 H47B . 0.98 ?
C47 H47C . 0.98 ?
C48 H48A . 0.98 ?
C48 H48B . 0.98 ?
C48 H48C . 0.98 ?
C38 F5 . 1.309(9) ?
C38 F4 . 1.321(10) ?
C38 F6A . 1.323(12) ?
C38 F4B . 1.325(13) ?
C38 F4A . 1.328(12) ?
C38 F6B . 1.337(14) ?
C38 F5A . 1.373(12) ?
C38 F5B . 1.393(14) ?
C38 F6 . 1.410(10) ?

loop_
_geom_torsion_atom_site_label_1
_geom_torsion_atom_site_label_2
_geom_torsion_atom_site_label_3
_geom_torsion_atom_site_label_4
_geom_torsion_site_symmetry_1
_geom_torsion_site_symmetry_2
_geom_torsion_site_symmetry_3
_geom_torsion_site_symmetry_4
_geom_torsion
_geom_torsion_publ_flag
C41 N1 C1 C2 . . . . 164.3(5) ?
C3 N1 C1 C2 . . . . 1.4(7) ?
C41 N1 C1 C11 . . . . -13.8(8) ?
C3 N1 C1 C11 . . . . -176.7(5) ?
N1 C1 C2 C21 . . . . 169.8(5) ?
C11 C1 C2 C21 . . . . -12.2(9) ?
N1 C1 C2 B1 . . . . -3.5(7) ?
C11 C1 C2 B1 . . . . 174.4(5) ?
C3 B1 C2 C1 . . . . 4.1(7) ?
C31 B1 C2 C1 . . . . -178.0(6) ?
C3 B1 C2 C21 . . . . -168.9(6) ?
C31 B1 C2 C21 . . . . 9.0(11) ?
C1 N1 C3 B1 . . . . 1.3(6) ?
C41 N1 C3 B1 . . . . -162.8(5) ?
C2 B1 C3 N1 . . . . -3.3(6) ?
C31 B1 C3 N1 . . . . 178.7(6) ?
N1 C1 C11 C12 . . . . 137.6(5) ?
C2 C1 C11 C12 . . . . -40.2(8) ?
N1 C1 C11 C16 . . . . -40.0(8) ?
C2 C1 C11 C16 . . . . 142.1(6) ?
C16 C11 C12 C13 . . . . 1.7(8) ?
C1 C11 C12 C13 . . . . -176.1(5) ?
C11 C12 C13 C14 . . . . -1.2(9) ?
C12 C13 C14 C15 . . . . -1.4(9) ?
C12 C13 C14 Br1 . . . . -179.4(4) ?
C13 C14 C15 C16 . . . . 3.4(9) ?
Br1 C14 C15 C16 . . . . -178.6(4) ?
C14 C15 C16 C11 . . . . -2.8(9) ?
C12 C11 C16 C15 . . . . 0.3(8) ?
C1 C11 C16 C15 . . . . 178.0(5) ?
C1 C2 C21 C22 . . . . -53.1(9) ?
B1 C2 C21 C22 . . . . 118.7(7) ?
C1 C2 C21 C26 . . . . 131.4(7) ?
B1 C2 C21 C26 . . . . -56.8(9) ?
C26 C21 C22 C23 . . . . 1.4(9) ?
C2 C21 C22 C23 . . . . -174.3(6) ?
C21 C22 C23 C24 . . . . -0.9(10) ?
C22 C23 C24 C25 . . . . -1.1(10) ?
C22 C23 C24 Br2 . . . . 179.2(5) ?
C23 C24 C25 C26 . . . . 2.4(11) ?
Br2 C24 C25 C26 . . . . -177.8(5) ?
C24 C25 C26 C21 . . . . -1.9(10) ?
C22 C21 C26 C25 . . . . 0.0(10) ?
C2 C21 C26 C25 . . . . 175.6(6) ?
C2 B1 C31 C36 . . . . 92.0(8) ?
C3 B1 C31 C36 . . . . -90.5(8) ?
C2 B1 C31 C32 . . . . -90.4(8) ?
C3 B1 C31 C32 . . . . 87.2(8) ?
C36 C31 C32 C33 . . . . -1.2(9) ?
B1 C31 C32 C33 . . . . -179.0(6) ?
C36 C31 C32 C37 . . . . 177.6(5) ?
B1 C31 C32 C37 . . . . -0.3(9) ?
C31 C32 C33 C34 . . . . 0.6(10) ?
C37 C32 C33 C34 . . . . -178.2(6) ?
C32 C33 C34 C35 . . . . -0.2(9) ?
C32 C33 C34 C38 . . . . 177.1(6) ?
C33 C34 C35 C36 . . . . 0.6(9) ?
C38 C34 C35 C36 . . . . -176.8(6) ?
C34 C35 C36 C31 . . . . -1.3(10) ?
C34 C35 C36 C39 . . . . 179.5(6) ?
C32 C31 C36 C35 . . . . 1.5(9) ?
B1 C31 C36 C35 . . . . 179.4(6) ?
C32 C31 C36 C39 . . . . -179.4(5) ?
B1 C31 C36 C39 . . . . -1.5(9) ?
C33 C32 C37 F1 . . . . -131.2(6) ?
C31 C32 C37 F1 . . . . 50.0(7) ?
C33 C32 C37 F2 . . . . -8.9(8) ?
C31 C32 C37 F2 . . . . 172.3(5) ?
C33 C32 C37 F3 . . . . 109.2(6) ?
C31 C32 C37 F3 . . . . -69.6(7) ?
C35 C36 C39 F7 . . . . -37.3(8) ?
C31 C36 C39 F7 . . . . 143.6(6) ?
C35 C36 C39 F8 . . . . -158.3(6) ?
C31 C36 C39 F8 . . . . 22.5(8) ?
C35 C36 C39 F9 . . . . 82.0(7) ?
C31 C36 C39 F9 . . . . -97.2(7) ?
C1 N1 C41 C42 . . . . 111.5(7) ?
C3 N1 C41 C42 . . . . -87.1(7) ?
C1 N1 C41 C46 . . . . -69.2(8) ?
C3 N1 C41 C46 . . . . 92.3(7) ?
C46 C41 C42 C43 . . . . 2.5(9) ?
N1 C41 C42 C43 . . . . -178.2(5) ?
C46 C41 C42 C47 . . . . -177.9(6) ?
N1 C41 C42 C47 . . . . 1.4(9) ?
C41 C42 C43 C44 . . . . -0.3(9) ?
C47 C42 C43 C44 . . . . -179.9(6) ?
C42 C43 C44 C45 . . . . -1.1(10) ?
C43 C44 C45 C46 . . . . 0.3(10) ?
C42 C41 C46 C45 . . . . -3.2(9) ?
N1 C41 C46 C45 . . . . 177.5(5) ?
C42 C41 C46 C48 . . . . 178.6(6) ?
N1 C41 C46 C48 . . . . -0.7(9) ?
C44 C45 C46 C41 . . . . 1.8(9) ?
C44 C45 C46 C48 . . . . -180.0(6) ?
C35 C34 C38 F5 . . . . -17.3(10) ?
C33 C34 C38 F5 . . . . 165.3(8) ?
C35 C34 C38 F4 . . . . -146.8(8) ?
C33 C34 C38 F4 . . . . 35.9(11) ?
C35 C34 C38 F6A . . . . -171.3(10) ?
C33 C34 C38 F6A . . . . 11.3(12) ?
C35 C34 C38 F4B . . . . 22.8(18) ?
C33 C34 C38 F4B . . . . -154.5(17) ?
C35 C34 C38 F4A . . . . 62.4(13) ?
C33 C34 C38 F4A . . . . -114.9(13) ?
C35 C34 C38 F6B . . . . 155.(2) ?
C33 C34 C38 F6B . . . . -22.(2) ?
C35 C34 C38 F5A . . . . -52.5(13) ?
C33 C34 C38 F5A . . . . 130.1(12) ?
C35 C34 C38 F5B . . . . -88.8(17) ?
C33 C34 C38 F5B . . . . 93.9(17) ?
C35 C34 C38 F6 . . . . 99.5(8) ?
C33 C34 C38 F6 . . . . -77.9(8) ?
